data_7015082
loop_
_publ_author_name
'Fang, Shao-Ming'
'Hu, Min'
'Zhang, Qiang'
'Du, Miao'
'Liu, Chun-Sen'

_publ_section_title
;
 Ag(I) and Zn(II) coordination polymers with a bulky naphthalene-based
 dicarboxyl tecton and different 4,4'-bipyridyl-like bridging
 co-ligands: structural regulation and properties.
;
_journal_issue 17
_journal_name_full 'Dalton transactions (Cambridge, England : 2003)'
_journal_page_first 4527
_journal_page_last 4541
_journal_paper_doi 10.1039/c0dt00903b
_journal_volume 40
_journal_year 2011
_chemical_formula_sum 'C32 H28 Ag2 N8 O7'
_chemical_formula_weight 852.36
_chemical_name_systematic
;
?
;
_space_group_IT_number 2
_symmetry_cell_setting triclinic
_symmetry_space_group_name_Hall '-P 1'
_symmetry_space_group_name_H-M 'P -1'
_atom_sites_solution_hydrogens geom
_atom_sites_solution_primary direct
_atom_sites_solution_secondary difmap
_audit_creation_method SHELXL-97
_cell_angle_alpha 87.233(4)
_cell_angle_beta 79.209(5)
_cell_angle_gamma 70.022(5)
_cell_formula_units_Z 2
_cell_length_a 9.8037(6)
_cell_length_b 12.9170(7)
_cell_length_c 13.5314(7)
_cell_measurement_reflns_used 3926
_cell_measurement_temperature 294(2)
_cell_measurement_theta_max 28.2203
_cell_measurement_theta_min 3.0581
_cell_volume 1581.72(16)
_computing_cell_refinement 'SAINT (Bruker, 2007)'
_computing_data_collection 'SMART (Bruker, 2007)'
_computing_data_reduction SAINT
_computing_molecular_graphics 'SHELXTL (Sheldrick, 2008)'
_computing_publication_material 'SHELXTL and PLATON (Spek, 2009)'
_computing_structure_refinement 'SHELXL97 (Sheldrick, 2008)'
_computing_structure_solution 'SHELXS97 (Sheldrick, 2008)'
_diffrn_ambient_temperature 294(2)
_diffrn_measured_fraction_theta_full 0.994
_diffrn_measured_fraction_theta_max 0.994
_diffrn_measurement_device_type 'Bruker SMART CCD area-detector'
_diffrn_measurement_method '\f and \w scans'
_diffrn_radiation_monochromator graphite
_diffrn_radiation_source 'fine-focus sealed tube'
_diffrn_radiation_type MoK\a
_diffrn_radiation_wavelength 0.71073
_diffrn_reflns_av_R_equivalents 0.0261
_diffrn_reflns_av_sigmaI/netI 0.0709
_diffrn_reflns_limit_h_max 7
_diffrn_reflns_limit_h_min -11
_diffrn_reflns_limit_k_max 15
_diffrn_reflns_limit_k_min -15
_diffrn_reflns_limit_l_max 16
_diffrn_reflns_limit_l_min -16
_diffrn_reflns_number 10502
_diffrn_reflns_theta_full 25.00
_diffrn_reflns_theta_max 25.00
_diffrn_reflns_theta_min 3.07
_diffrn_standards_number 0
_exptl_absorpt_coefficient_mu 1.301
_exptl_absorpt_correction_T_max 0.8388
_exptl_absorpt_correction_T_min 0.7121
_exptl_absorpt_correction_type multi-scan
_exptl_absorpt_process_details '(SADABS; Sheldrick, 1996)'
_exptl_crystal_colour yellow
_exptl_crystal_density_diffrn 1.790
_exptl_crystal_density_meas ?
_exptl_crystal_density_method 'not measured'
_exptl_crystal_description block
_exptl_crystal_F_000 852
_exptl_crystal_size_max 0.28
_exptl_crystal_size_mid 0.15
_exptl_crystal_size_min 0.14
_refine_diff_density_max 0.836
_refine_diff_density_min -0.456
_refine_diff_density_rms 0.064
_refine_ls_extinction_method none
_refine_ls_goodness_of_fit_ref 1.070
_refine_ls_hydrogen_treatment constr
_refine_ls_matrix_type full
_refine_ls_number_parameters 442
_refine_ls_number_reflns 5547
_refine_ls_number_restraints 12
_refine_ls_restrained_S_all 1.073
_refine_ls_R_factor_all 0.0672
_refine_ls_R_factor_gt 0.0324
_refine_ls_shift/su_max 0.002
_refine_ls_shift/su_mean 0.000
_refine_ls_structure_factor_coef Fsqd
_refine_ls_weighting_details 'calc w=1/[\s^2^(Fo^2^)+(0.0042P)^2^+0.0000P] where P=(Fo^2^+2Fc^2^)/3'
_refine_ls_weighting_scheme calc
_refine_ls_wR_factor_gt 0.0373
_refine_ls_wR_factor_ref 0.0386
_reflns_number_gt 3318
_reflns_number_total 5547
_reflns_threshold_expression I>2\s(I)
_cod_data_source_file c0dt00903b.txt
_cod_data_source_block 5
_cod_depositor_comments
;
The following automatic conversions were performed:
'_symmetry_cell_setting' value 'Triclinic' changed to 'triclinic'
according to '/home/saulius/struct/CIF-dictionaries/cif_core.dic'
dictionary named 'cif_core.dic' version 2.4.1 from 2010-06-29.

Automatic conversion script
Id: cif_fix_enum 1555 2011-01-17 13:19:09Z saulius 

The following automatic conversions were performed:

'_exptl_crystal_density_meas' value 'none' was changed to '?' - the
value is perceived as not measured.

Automatic conversion script
Id: cif_fix_values 3008 2015-01-20 13:52:24Z robertas 
;
_cod_original_cell_volume 1581.72(15)
_cod_original_sg_symbol_H-M P-1
_cod_database_code 7015082

loop_
_symmetry_equiv_pos_as_xyz
'x, y, z'
'-x, -y, -z'

loop_
_atom_site_label
_atom_site_type_symbol
_atom_site_fract_x
_atom_site_fract_y
_atom_site_fract_z
_atom_site_U_iso_or_equiv
_atom_site_adp_type
_atom_site_occupancy
_atom_site_symmetry_multiplicity
_atom_site_calc_flag
_atom_site_refinement_flags
_atom_site_disorder_assembly
_atom_site_disorder_group
Ag1 Ag -0.07317(3) 0.98413(2) 0.40136(2) 0.04523(11) Uani 1 1 d . . .
Ag2 Ag 1.08834(3) -0.02775(2) 0.12830(3) 0.05935(13) Uani 1 1 d . . .
C1 C 0.6089(4) 0.1542(3) 0.4177(3) 0.0392(11) Uani 1 1 d . . .
H1A H 0.5821 0.0920 0.4331 0.047 Uiso 1 1 calc R . .
C2 C 0.4987(4) 0.2560(3) 0.4203(3) 0.0381(11) Uani 1 1 d . . .
H2A H 0.3997 0.2622 0.4367 0.046 Uiso 1 1 calc R . .
C3 C 0.5388(4) 0.3469(3) 0.3982(3) 0.0305(10) Uani 1 1 d . . .
C4 C 0.3380(4) 0.6304(3) 0.3689(3) 0.0278(10) Uani 1 1 d . . .
C5 C 0.1943(4) 0.6339(3) 0.3735(3) 0.0341(10) Uani 1 1 d . . .
H5A H 0.1707 0.5697 0.3782 0.041 Uiso 1 1 calc R . .
C6 C 0.3720(4) 0.7260(3) 0.3601(3) 0.0325(11) Uani 1 1 d . . .
H6A H 0.4686 0.7245 0.3548 0.039 Uiso 1 1 calc R . .
C7 C 0.6872(4) 0.3360(3) 0.3745(3) 0.0353(11) Uani 1 1 d . . .
H7A H 0.7163 0.3973 0.3595 0.042 Uiso 1 1 calc R . .
C8 C 0.7898(4) 0.2319(3) 0.3738(3) 0.0344(11) Uani 1 1 d . . .
H8A H 0.8895 0.2239 0.3587 0.041 Uiso 1 1 calc R . .
C9 C 0.9537(4) 0.2227(3) 0.1118(3) 0.0394(12) Uani 1 1 d . . .
H9A H 1.0530 0.2156 0.1026 0.047 Uiso 1 1 calc R . .
C10 C 0.7763(4) 0.1420(3) 0.1406(3) 0.0374(11) Uani 1 1 d . . .
H10A H 0.7499 0.0792 0.1514 0.045 Uiso 1 1 calc R . .
C11 C 0.6667(4) 0.2434(3) 0.1404(3) 0.0345(11) Uani 1 1 d . . .
H11A H 0.5681 0.2485 0.1505 0.041 Uiso 1 1 calc R . .
C12 C 0.8524(4) 0.3265(3) 0.1101(3) 0.0354(11) Uani 1 1 d . . .
H12A H 0.8813 0.3882 0.0992 0.042 Uiso 1 1 calc R . .
C13 C 0.7048(4) 0.3356(3) 0.1252(3) 0.0292(10) Uani 1 1 d . . .
C14 C 0.4993(4) 0.6211(3) 0.1102(3) 0.0289(10) Uani 1 1 d . . .
C15 C 0.3556(4) 0.6244(2) 0.1203(3) 0.0308(10) Uani 1 1 d . . .
H15A H 0.3323 0.5601 0.1244 0.037 Uiso 1 1 calc R . .
C16 C 0.5308(4) 0.7172(3) 0.1044(3) 0.0367(11) Uani 1 1 d U . .
H16A H 0.6277 0.7156 0.0977 0.044 Uiso 1 1 calc R . .
C17 C -0.3977(4) 0.9031(3) 0.7796(3) 0.0327(10) Uani 1 1 d U . .
C18 C -0.2725(3) 0.7930(2) 0.7509(3) 0.0263(9) Uani 1 1 d . . .
C19 C -0.2476(3) 0.7113(2) 0.8210(3) 0.0301(9) Uani 1 1 d . . .
H19A H -0.3070 0.7246 0.8845 0.036 Uiso 1 1 calc R . .
C20 C -0.1344(4) 0.6072(3) 0.8001(3) 0.0295(9) Uani 1 1 d . . .
C21 C -0.1019(4) 0.5261(3) 0.8742(3) 0.0432(11) Uani 1 1 d . . .
H21A H -0.1576 0.5389 0.9388 0.052 Uiso 1 1 calc R . .
C22 C 0.0107(4) 0.4291(3) 0.8510(4) 0.0516(13) Uani 1 1 d . . .
H22A H 0.0305 0.3755 0.8997 0.062 Uiso 1 1 calc R . .
C23 C 0.0965(4) 0.4095(3) 0.7551(4) 0.0507(12) Uani 1 1 d . . .
H23A H 0.1744 0.3433 0.7410 0.061 Uiso 1 1 calc R . .
C24 C 0.0685(4) 0.4856(3) 0.6812(3) 0.0425(11) Uani 1 1 d . . .
H24A H 0.1258 0.4712 0.6171 0.051 Uiso 1 1 calc R . .
C25 C -0.0490(4) 0.5870(2) 0.7036(3) 0.0293(9) Uani 1 1 d . . .
C26 C -0.0797(3) 0.6714(2) 0.6304(3) 0.0332(10) Uani 1 1 d . . .
H26A H -0.0257 0.6576 0.5653 0.040 Uiso 1 1 calc R . .
C27 C -0.1868(3) 0.7722(2) 0.6539(3) 0.0251(9) Uani 1 1 d . . .
C28 C -0.1926(4) 0.8595(3) 0.5721(3) 0.0361(10) Uani 1 1 d . . .
C29 C 0.2467(4) 0.7276(3) 0.1240(3) 0.0364(11) Uani 1 1 d . . .
H29A H 0.1490 0.7312 0.1306 0.044 Uiso 1 1 calc R . .
C30 C 0.0872(4) 0.7360(3) 0.3708(3) 0.0350(11) Uani 1 1 d . . .
H30A H -0.0094 0.7390 0.3729 0.042 Uiso 1 1 calc R . .
C31 C 0.2546(4) 0.8256(3) 0.3596(3) 0.0344(10) Uani 1 1 d . . .
H31A H 0.2750 0.8911 0.3550 0.041 Uiso 1 1 calc R . .
C32 C 0.4158(4) 0.8165(2) 0.1085(3) 0.0392(11) Uani 1 1 d . . .
H32A H 0.4366 0.8818 0.1042 0.047 Uiso 1 1 calc R . .
N1 N 0.7526(3) 0.1417(2) 0.3940(2) 0.0312(8) Uani 1 1 d . . .
N2 N 0.1146(3) 0.8305(2) 0.3655(2) 0.0349(8) Uani 1 1 d . . .
N3 N 0.9183(3) 0.1316(2) 0.1259(2) 0.0392(9) Uani 1 1 d . . .
N4 N 0.2755(3) 0.8212(2) 0.1185(2) 0.0355(9) Uani 1 1 d . . .
N5 N 0.6230(3) 0.5194(2) 0.1056(2) 0.0345(9) Uani 1 1 d . . .
N6 N 0.5844(3) 0.4391(2) 0.1283(2) 0.0353(9) Uani 1 1 d . . .
N7 N 0.4599(3) 0.5296(2) 0.3695(2) 0.0389(9) Uani 1 1 d . . .
N8 N 0.4199(3) 0.4502(2) 0.3990(2) 0.0373(9) Uani 1 1 d . . .
O1 O -0.1268(3) 0.92406(18) 0.5827(2) 0.0548(8) Uani 1 1 d . . .
O2 O -0.2466(3) 0.8510(2) 0.4986(2) 0.0549(8) Uani 1 1 d . . .
O3 O -0.4372(3) 0.96376(18) 0.71078(19) 0.0662(10) Uani 1 1 d . . .
O4 O -0.4526(3) 0.92003(17) 0.8710(2) 0.0527(8) Uani 1 1 d . . .
O5 O 0.9017(2) 0.85981(16) 0.1450(2) 0.0584(9) Uani 1 1 d . . .
H1W H 0.8403 0.8675 0.1061 0.070 Uiso 1 1 d R . .
H2W H 0.8442 0.8434 0.1935 0.070 Uiso 1 1 d R . .
O6 O 0.6978(2) 0.92934(17) 0.01915(18) 0.0599(8) Uani 1 1 d . . .
H4W H 0.6203 0.9702 0.0568 0.072 Uiso 1 1 d R . .
H3W H 0.6563 0.9233 -0.0291 0.072 Uiso 1 1 d R . .
O7 O 0.6840(3) 0.86147(19) 0.30908(19) 0.0852(11) Uani 1 1 d . . .
H5W H 0.6758 0.8586 0.3727 0.102 Uiso 1 1 d R . .
H6W H 0.6121 0.9220 0.3157 0.102 Uiso 1 1 d R . .

loop_
_atom_site_aniso_label
_atom_site_aniso_U_11
_atom_site_aniso_U_22
_atom_site_aniso_U_33
_atom_site_aniso_U_23
_atom_site_aniso_U_13
_atom_site_aniso_U_12
Ag1 0.0396(2) 0.02608(16) 0.0593(3) 0.00491(17) -0.01029(19) 0.00255(13)
Ag2 0.0466(2) 0.02755(17) 0.0873(3) -0.00010(19) -0.0177(2) 0.01153(15)
C1 0.047(3) 0.029(2) 0.046(3) 0.004(2) -0.009(3) -0.0183(19)
C2 0.019(2) 0.032(2) 0.061(3) 0.004(2) -0.014(2) -0.0023(17)
C3 0.030(2) 0.023(2) 0.034(3) -0.0005(19) -0.012(2) 0.0000(17)
C4 0.025(2) 0.027(2) 0.024(3) -0.0040(18) -0.004(2) -0.0005(17)
C5 0.035(3) 0.026(2) 0.039(3) 0.0018(19) -0.003(2) -0.0086(17)
C6 0.033(2) 0.029(2) 0.032(3) 0.0005(19) -0.005(2) -0.0072(18)
C7 0.036(3) 0.028(2) 0.042(3) 0.003(2) -0.010(2) -0.0093(18)
C8 0.025(2) 0.029(2) 0.045(3) 0.003(2) -0.006(2) -0.0031(18)
C9 0.021(2) 0.033(2) 0.062(3) 0.003(2) -0.005(2) -0.0067(18)
C10 0.033(2) 0.026(2) 0.057(3) 0.007(2) -0.012(2) -0.0130(17)
C11 0.025(2) 0.028(2) 0.049(3) 0.003(2) -0.008(2) -0.0074(18)
C12 0.027(2) 0.025(2) 0.050(3) 0.009(2) -0.003(2) -0.0074(17)
C13 0.026(2) 0.024(2) 0.032(3) -0.0004(18) -0.010(2) 0.0018(17)
C14 0.024(2) 0.023(2) 0.030(3) -0.0004(18) -0.002(2) 0.0024(17)
C15 0.029(2) 0.0221(19) 0.038(3) 0.0005(18) -0.010(2) -0.0038(17)
C16 0.0330(17) 0.0325(16) 0.0393(19) 0.0055(15) 0.0005(15) -0.0087(13)
C17 0.0306(16) 0.0331(15) 0.0342(18) -0.0041(15) -0.0085(15) -0.0084(13)
C18 0.026(2) 0.0266(18) 0.028(2) -0.0019(18) -0.007(2) -0.0100(15)
C19 0.025(2) 0.036(2) 0.028(2) 0.0000(19) -0.0014(19) -0.0105(16)
C20 0.025(2) 0.0276(19) 0.040(3) 0.007(2) -0.009(2) -0.0123(16)
C21 0.041(2) 0.042(2) 0.050(3) 0.015(2) -0.012(2) -0.0192(19)
C22 0.050(3) 0.037(2) 0.074(4) 0.022(3) -0.026(3) -0.017(2)
C23 0.042(3) 0.021(2) 0.082(4) 0.001(2) -0.013(3) -0.0013(18)
C24 0.037(2) 0.029(2) 0.055(3) -0.006(2) -0.002(2) -0.0058(17)
C25 0.026(2) 0.0227(19) 0.040(3) 0.001(2) -0.007(2) -0.0085(16)
C26 0.030(2) 0.033(2) 0.032(3) -0.0043(19) 0.006(2) -0.0105(16)
C27 0.025(2) 0.0231(18) 0.030(3) -0.0011(18) -0.007(2) -0.0100(15)
C28 0.023(2) 0.034(2) 0.040(3) -0.001(2) 0.000(2) 0.0029(17)
C29 0.032(2) 0.035(2) 0.039(3) 0.003(2) -0.011(2) -0.0041(19)
C30 0.022(2) 0.035(2) 0.043(3) -0.002(2) 0.001(2) -0.0072(18)
C31 0.043(3) 0.034(2) 0.028(3) -0.0011(19) -0.006(2) -0.015(2)
C32 0.035(3) 0.0203(19) 0.054(3) 0.003(2) -0.001(2) -0.0032(18)
N1 0.0245(19) 0.0266(17) 0.039(2) 0.0015(16) -0.0058(18) -0.0047(14)
N2 0.036(2) 0.0287(18) 0.036(2) -0.0013(16) -0.0054(18) -0.0053(15)
N3 0.036(2) 0.0228(17) 0.050(3) -0.0021(16) -0.0100(19) 0.0032(15)
N4 0.032(2) 0.0248(17) 0.039(2) 0.0041(16) -0.0013(18) 0.0003(15)
N5 0.0274(19) 0.0234(17) 0.044(2) 0.0007(17) 0.0002(17) -0.0009(14)
N6 0.0304(19) 0.0212(17) 0.045(2) -0.0001(16) -0.0090(18) 0.0042(14)
N7 0.035(2) 0.0272(18) 0.047(3) 0.0023(17) -0.0076(18) -0.0011(15)
N8 0.0272(19) 0.0293(18) 0.047(3) 0.0016(17) -0.0059(18) 0.0005(14)
O1 0.0507(18) 0.0339(15) 0.084(2) 0.0104(15) -0.0141(17) -0.0195(13)
O2 0.063(2) 0.0702(18) 0.0388(19) 0.0164(16) -0.0193(17) -0.0285(15)
O3 0.0598(19) 0.0533(16) 0.049(2) 0.0071(15) -0.0031(16) 0.0234(14)
O4 0.0493(17) 0.0504(15) 0.0380(18) -0.0103(14) -0.0043(16) 0.0086(12)
O5 0.0404(17) 0.0501(15) 0.086(2) 0.0162(16) -0.0241(17) -0.0120(12)
O6 0.0329(15) 0.0755(17) 0.060(2) -0.0202(15) -0.0135(15) 0.0015(12)
O7 0.078(2) 0.0762(18) 0.056(2) -0.0112(17) -0.0145(18) 0.0339(16)

loop_
_atom_type_symbol
_atom_type_description
_atom_type_scat_dispersion_real
_atom_type_scat_dispersion_imag
_atom_type_scat_source
C C 0.0033 0.0016 'International Tables Vol C Tables 4.2.6.8 and 6.1.1.4'
H H 0.0000 0.0000 'International Tables Vol C Tables 4.2.6.8 and 6.1.1.4'
N N 0.0061 0.0033 'International Tables Vol C Tables 4.2.6.8 and 6.1.1.4'
O O 0.0106 0.0060 'International Tables Vol C Tables 4.2.6.8 and 6.1.1.4'
Ag Ag -0.8971 1.1015 'International Tables Vol C Tables 4.2.6.8 and 6.1.1.4'

loop_
_geom_angle_atom_site_label_1
_geom_angle_atom_site_label_2
_geom_angle_atom_site_label_3
_geom_angle
_geom_angle_site_symmetry_1
_geom_angle_site_symmetry_3
_geom_angle_publ_flag
N1 Ag1 N2 164.79(11) 1_465 . ?
N1 Ag1 O1 104.27(10) 1_465 . ?
N2 Ag1 O1 90.76(9) . . ?
N1 Ag1 Ag1 103.80(8) 1_465 2_576 ?
N2 Ag1 Ag1 87.35(8) . 2_576 ?
O1 Ag1 Ag1 51.23(6) . 2_576 ?
N4 Ag2 N3 173.13(13) 1_645 . ?
N1 C1 C2 122.6(3) . . ?
N1 C1 H1A 118.7 . . ?
C2 C1 H1A 118.7 . . ?
C3 C2 C1 118.3(3) . . ?
C3 C2 H2A 120.8 . . ?
C1 C2 H2A 120.8 . . ?
C2 C3 C7 120.0(3) . . ?
C2 C3 N8 116.1(3) . . ?
C7 C3 N8 123.9(3) . . ?
C6 C4 C5 120.6(3) . . ?
C6 C4 N7 116.1(3) . . ?
C5 C4 N7 123.2(3) . . ?
C30 C5 C4 117.6(3) . . ?
C30 C5 H5A 121.2 . . ?
C4 C5 H5A 121.2 . . ?
C4 C6 C31 117.2(4) . . ?
C4 C6 H6A 121.4 . . ?
C31 C6 H6A 121.4 . . ?
C8 C7 C3 118.0(3) . . ?
C8 C7 H7A 121.0 . . ?
C3 C7 H7A 121.0 . . ?
N1 C8 C7 122.9(4) . . ?
N1 C8 H8A 118.6 . . ?
C7 C8 H8A 118.6 . . ?
N3 C9 C12 123.8(3) . . ?
N3 C9 H9A 118.1 . . ?
C12 C9 H9A 118.1 . . ?
N3 C10 C11 122.0(3) . . ?
N3 C10 H10A 119.0 . . ?
C11 C10 H10A 119.0 . . ?
C13 C11 C10 119.2(3) . . ?
C13 C11 H11A 120.4 . . ?
C10 C11 H11A 120.4 . . ?
C9 C12 C13 117.2(3) . . ?
C9 C12 H12A 121.4 . . ?
C13 C12 H12A 121.4 . . ?
C11 C13 C12 119.7(3) . . ?
C11 C13 N6 116.3(3) . . ?
C12 C13 N6 124.0(3) . . ?
C16 C14 C15 120.2(3) . . ?
C16 C14 N5 116.9(3) . . ?
C15 C14 N5 123.0(3) . . ?
C14 C15 C29 117.3(3) . . ?
C14 C15 H15A 121.3 . . ?
C29 C15 H15A 121.3 . . ?
C14 C16 C32 118.8(4) . . ?
C14 C16 H16A 120.6 . . ?
C32 C16 H16A 120.6 . . ?
O3 C17 O4 126.3(3) . . ?
O3 C17 C18 116.9(4) . . ?
O4 C17 C18 116.7(3) . . ?
C19 C18 C27 119.1(3) . . ?
C19 C18 C17 119.1(3) . . ?
C27 C18 C17 121.8(3) . . ?
C18 C19 C20 122.4(3) . . ?
C18 C19 H19A 118.8 . . ?
C20 C19 H19A 118.8 . . ?
C25 C20 C21 119.3(3) . . ?
C25 C20 C19 118.2(3) . . ?
C21 C20 C19 122.4(4) . . ?
C22 C21 C20 120.1(4) . . ?
C22 C21 H21A 120.0 . . ?
C20 C21 H21A 120.0 . . ?
C21 C22 C23 120.6(4) . . ?
C21 C22 H22A 119.7 . . ?
C23 C22 H22A 119.7 . . ?
C24 C23 C22 121.2(3) . . ?
C24 C23 H23A 119.4 . . ?
C22 C23 H23A 119.4 . . ?
C23 C24 C25 119.2(4) . . ?
C23 C24 H24A 120.4 . . ?
C25 C24 H24A 120.4 . . ?
C20 C25 C24 119.7(3) . . ?
C20 C25 C26 118.7(3) . . ?
C24 C25 C26 121.6(4) . . ?
C27 C26 C25 121.6(3) . . ?
C27 C26 H26A 119.2 . . ?
C25 C26 H26A 119.2 . . ?
C26 C27 C18 119.9(3) . . ?
C26 C27 C28 115.5(3) . . ?
C18 C27 C28 124.3(3) . . ?
O2 C28 O1 127.0(4) . . ?
O2 C28 C27 117.5(4) . . ?
O1 C28 C27 114.9(3) . . ?
N4 C29 C15 123.1(3) . . ?
N4 C29 H29A 118.4 . . ?
C15 C29 H29A 118.4 . . ?
N2 C30 C5 123.6(3) . . ?
N2 C30 H30A 118.2 . . ?
C5 C30 H30A 118.2 . . ?
N2 C31 C6 122.9(3) . . ?
N2 C31 H31A 118.5 . . ?
C6 C31 H31A 118.5 . . ?
N4 C32 C16 121.8(3) . . ?
N4 C32 H32A 119.1 . . ?
C16 C32 H32A 119.1 . . ?
C8 N1 C1 118.1(3) . . ?
C8 N1 Ag1 118.7(2) . 1_645 ?
C1 N1 Ag1 122.9(2) . 1_645 ?
C30 N2 C31 117.9(3) . . ?
C30 N2 Ag1 118.1(3) . . ?
C31 N2 Ag1 122.4(2) . . ?
C10 N3 C9 118.1(3) . . ?
C10 N3 Ag2 121.5(2) . . ?
C9 N3 Ag2 120.4(3) . . ?
C29 N4 C32 118.7(3) . . ?
C29 N4 Ag2 116.8(2) . 1_465 ?
C32 N4 Ag2 124.5(2) . 1_465 ?
N6 N5 C14 112.6(3) . . ?
N5 N6 C13 114.4(3) . . ?
N8 N7 C4 112.7(3) . . ?
N7 N8 C3 114.4(3) . . ?
C28 O1 Ag1 100.5(3) . . ?
H1W O5 H2W 91.0 . . ?
H4W O6 H3W 96.6 . . ?
H5W O7 H6W 89.2 . . ?

loop_
_geom_bond_atom_site_label_1
_geom_bond_atom_site_label_2
_geom_bond_distance
_geom_bond_site_symmetry_2
_geom_bond_publ_flag
Ag1 N1 2.177(2) 1_465 ?
Ag1 N2 2.197(3) . ?
Ag1 O1 2.552(3) . ?
Ag1 Ag1 3.3607(7) 2_576 ?
Ag2 N4 2.163(2) 1_645 ?
Ag2 N3 2.164(2) . ?
C1 N1 1.339(4) . ?
C1 C2 1.385(4) . ?
C1 H1A 0.9300 . ?
C2 C3 1.364(4) . ?
C2 H2A 0.9300 . ?
C3 C7 1.389(4) . ?
C3 N8 1.440(4) . ?
C4 C6 1.379(4) . ?
C4 C5 1.384(4) . ?
C4 N7 1.437(3) . ?
C5 C30 1.381(4) . ?
C5 H5A 0.9300 . ?
C6 C31 1.403(4) . ?
C6 H6A 0.9300 . ?
C7 C8 1.377(4) . ?
C7 H7A 0.9300 . ?
C8 N1 1.337(4) . ?
C8 H8A 0.9300 . ?
C9 N3 1.333(4) . ?
C9 C12 1.372(4) . ?
C9 H9A 0.9300 . ?
C10 N3 1.329(4) . ?
C10 C11 1.381(4) . ?
C10 H10A 0.9300 . ?
C11 C13 1.361(4) . ?
C11 H11A 0.9300 . ?
C12 C13 1.387(4) . ?
C12 H12A 0.9300 . ?
C13 N6 1.446(3) . ?
C14 C16 1.373(4) . ?
C14 C15 1.376(4) . ?
C14 N5 1.446(3) . ?
C15 C29 1.391(4) . ?
C15 H15A 0.9300 . ?
C16 C32 1.384(4) . ?
C16 H16A 0.9300 . ?
C17 O3 1.220(3) . ?
C17 O4 1.252(4) . ?
C17 C18 1.536(4) . ?
C18 C19 1.374(4) . ?
C18 C27 1.403(4) . ?
C19 C20 1.422(4) . ?
C19 H19A 0.9300 . ?
C20 C25 1.396(5) . ?
C20 C21 1.412(4) . ?
C21 C22 1.359(4) . ?
C21 H21A 0.9300 . ?
C22 C23 1.391(5) . ?
C22 H22A 0.9300 . ?
C23 C24 1.366(4) . ?
C23 H23A 0.9300 . ?
C24 C25 1.418(4) . ?
C24 H24A 0.9300 . ?
C25 C26 1.428(4) . ?
C26 C27 1.371(4) . ?
C26 H26A 0.9300 . ?
C27 C28 1.536(4) . ?
C28 O2 1.236(4) . ?
C28 O1 1.244(4) . ?
C29 N4 1.329(4) . ?
C29 H29A 0.9300 . ?
C30 N2 1.333(4) . ?
C30 H30A 0.9300 . ?
C31 N2 1.340(4) . ?
C31 H31A 0.9300 . ?
C32 N4 1.337(4) . ?
C32 H32A 0.9300 . ?
N1 Ag1 2.177(2) 1_645 ?
N4 Ag2 2.163(2) 1_465 ?
N5 N6 1.227(3) . ?
N7 N8 1.242(4) . ?
O5 H1W 0.8500 . ?
O5 H2W 0.8501 . ?
O6 H4W 0.8500 . ?
O6 H3W 0.8500 . ?
O7 H5W 0.8500 . ?
O7 H6W 0.8500 . ?

loop_
_geom_torsion_atom_site_label_1
_geom_torsion_atom_site_label_2
_geom_torsion_atom_site_label_3
_geom_torsion_atom_site_label_4
_geom_torsion
_geom_torsion_site_symmetry_1
_geom_torsion_site_symmetry_2
_geom_torsion_site_symmetry_3
_geom_torsion_site_symmetry_4
_geom_torsion_publ_flag
N1 C1 C2 C3 -0.4(6) . . . . ?
C1 C2 C3 C7 -0.4(6) . . . . ?
C1 C2 C3 N8 178.2(3) . . . . ?
C6 C4 C5 C30 -1.1(5) . . . . ?
N7 C4 C5 C30 -179.1(3) . . . . ?
C5 C4 C6 C31 2.1(5) . . . . ?
N7 C4 C6 C31 -179.8(3) . . . . ?
C2 C3 C7 C8 0.3(6) . . . . ?
N8 C3 C7 C8 -178.2(3) . . . . ?
C3 C7 C8 N1 0.6(6) . . . . ?
N3 C10 C11 C13 -0.4(6) . . . . ?
N3 C9 C12 C13 0.8(6) . . . . ?
C10 C11 C13 C12 0.1(6) . . . . ?
C10 C11 C13 N6 -178.6(3) . . . . ?
C9 C12 C13 C11 -0.3(6) . . . . ?
C9 C12 C13 N6 178.3(3) . . . . ?
C16 C14 C15 C29 0.1(5) . . . . ?
N5 C14 C15 C29 179.9(3) . . . . ?
C15 C14 C16 C32 -0.2(6) . . . . ?
N5 C14 C16 C32 180.0(3) . . . . ?
O3 C17 C18 C19 -164.7(3) . . . . ?
O4 C17 C18 C19 13.0(5) . . . . ?
O3 C17 C18 C27 12.9(5) . . . . ?
O4 C17 C18 C27 -169.5(3) . . . . ?
C27 C18 C19 C20 2.2(5) . . . . ?
C17 C18 C19 C20 179.8(3) . . . . ?
C18 C19 C20 C25 -2.0(5) . . . . ?
C18 C19 C20 C21 175.5(3) . . . . ?
C25 C20 C21 C22 -0.5(5) . . . . ?
C19 C20 C21 C22 -177.9(3) . . . . ?
C20 C21 C22 C23 1.1(6) . . . . ?
C21 C22 C23 C24 -1.3(6) . . . . ?
C22 C23 C24 C25 0.9(6) . . . . ?
C21 C20 C25 C24 0.1(5) . . . . ?
C19 C20 C25 C24 177.6(3) . . . . ?
C21 C20 C25 C26 -177.8(3) . . . . ?
C19 C20 C25 C26 -0.3(5) . . . . ?
C23 C24 C25 C20 -0.3(5) . . . . ?
C23 C24 C25 C26 177.5(3) . . . . ?
C20 C25 C26 C27 2.3(5) . . . . ?
C24 C25 C26 C27 -175.5(3) . . . . ?
C25 C26 C27 C18 -2.2(5) . . . . ?
C25 C26 C27 C28 171.9(3) . . . . ?
C19 C18 C27 C26 -0.1(5) . . . . ?
C17 C18 C27 C26 -177.6(3) . . . . ?
C19 C18 C27 C28 -173.6(3) . . . . ?
C17 C18 C27 C28 8.9(5) . . . . ?
C26 C27 C28 O2 75.6(4) . . . . ?
C18 C27 C28 O2 -110.7(4) . . . . ?
C26 C27 C28 O1 -96.8(4) . . . . ?
C18 C27 C28 O1 77.0(4) . . . . ?
C14 C15 C29 N4 -0.1(6) . . . . ?
C4 C5 C30 N2 -1.0(6) . . . . ?
C4 C6 C31 N2 -1.1(6) . . . . ?
C14 C16 C32 N4 0.3(6) . . . . ?
C7 C8 N1 C1 -1.4(6) . . . . ?
C7 C8 N1 Ag1 -175.4(3) . . . 1_645 ?
C2 C1 N1 C8 1.2(6) . . . . ?
C2 C1 N1 Ag1 175.0(3) . . . 1_645 ?
C5 C30 N2 C31 1.9(6) . . . . ?
C5 C30 N2 Ag1 -164.3(3) . . . . ?
C6 C31 N2 C30 -0.8(5) . . . . ?
C6 C31 N2 Ag1 164.7(3) . . . . ?
N1 Ag1 N2 C30 -106.8(5) 1_465 . . . ?
O1 Ag1 N2 C30 64.3(3) . . . . ?
Ag1 Ag1 N2 C30 115.5(3) 2_576 . . . ?
N1 Ag1 N2 C31 87.6(5) 1_465 . . . ?
O1 Ag1 N2 C31 -101.2(3) . . . . ?
Ag1 Ag1 N2 C31 -50.1(3) 2_576 . . . ?
C11 C10 N3 C9 0.8(6) . . . . ?
C11 C10 N3 Ag2 179.2(3) . . . . ?
C12 C9 N3 C10 -1.1(6) . . . . ?
C12 C9 N3 Ag2 -179.5(3) . . . . ?
C15 C29 N4 C32 0.3(6) . . . . ?
C15 C29 N4 Ag2 -179.0(3) . . . 1_465 ?
C16 C32 N4 C29 -0.4(5) . . . . ?
C16 C32 N4 Ag2 178.9(3) . . . 1_465 ?
C16 C14 N5 N6 168.4(3) . . . . ?
C15 C14 N5 N6 -11.5(5) . . . . ?
C14 N5 N6 C13 -179.6(3) . . . . ?
C11 C13 N6 N5 -173.9(3) . . . . ?
C12 C13 N6 N5 7.5(5) . . . . ?
C6 C4 N7 N8 165.4(3) . . . . ?
C5 C4 N7 N8 -16.6(5) . . . . ?
C4 N7 N8 C3 178.4(3) . . . . ?
C2 C3 N8 N7 -173.6(3) . . . . ?
C7 C3 N8 N7 4.9(5) . . . . ?
O2 C28 O1 Ag1 -15.6(4) . . . . ?
C27 C28 O1 Ag1 155.9(2) . . . . ?
N1 Ag1 O1 C28 98.3(2) 1_465 . . . ?
N2 Ag1 O1 C28 -79.3(2) . . . . ?
Ag1 Ag1 O1 C28 -165.3(2) 2_576 . . . ?
